data_7110730
loop_
_publ_author_name
'Tejel, Cristina'
'Bordonaba, Marta'
'Ciriano, Miguel A.'
'Lahoz, Fernando J.'
'Oro, Luis A.'

_publ_section_title
;
 Bi-edge condensation of imido--rhodium clusters leading to novel planar
 hexametallic structures
;
_journal_issue 23
_journal_name_full 'Chemical Communications'
_journal_page_first 2387
_journal_paper_doi 10.1039/a907853c
_journal_year 1999
_chemical_formula_moiety 'C40 H28 N4 O12 Rh6'
_chemical_formula_sum 'C40 H28 N4 O12 Rh6'
_chemical_formula_weight 1374.12
_chemical_name_systematic
;
 ?
;
_space_group_IT_number 96
_symmetry_cell_setting tetragonal
_symmetry_space_group_name_Hall 'P 4nw 2abw'
_symmetry_space_group_name_H-M 'P 43 21 2'
_atom_sites_solution_hydrogens geom
_atom_sites_solution_primary direct
_atom_sites_solution_secondary difmap
_audit_creation_method SHELXL-97
_cell_angle_alpha 90.00
_cell_angle_beta 90.00
_cell_angle_gamma 90.00
_cell_formula_units_Z 4
_cell_length_a 12.1187(8)
_cell_length_b 12.1187(8)
_cell_length_c 29.753(3)
_cell_measurement_reflns_used 83
_cell_measurement_temperature 153(2)
_cell_measurement_theta_max 28
_cell_measurement_theta_min 2
_cell_volume 4369.6(6)
_computing_cell_refinement 'XSCANS, Siemens'
_computing_data_collection 'XSCANS, Siemens SMART'
_computing_data_reduction 'SAINT program, v. 4.0 (Siemens, 1995)'
_computing_molecular_graphics 'XP, SHELXTL v. 5.0 (Siemens, 1994)'
_computing_publication_material 'CIFTAB (Sheldrick, 1997)'
_computing_structure_refinement 'SHELXL-97 (Sheldrick, 1997)'
_computing_structure_solution 'SHELXS-97 (Sheldrick, 1990)'
_diffrn_ambient_temperature 153(2)
_diffrn_measured_fraction_theta_full 0.996
_diffrn_measured_fraction_theta_max 0.995
_diffrn_measurement_device_type 'Siemens SMART CCD Diffractometer'
_diffrn_measurement_method '\w rotations with narrow frames'
_diffrn_radiation_monochromator graphite
_diffrn_radiation_source 'fine-focus sealed tube'
_diffrn_radiation_type MoK\a
_diffrn_radiation_wavelength 0.71073
_diffrn_reflns_av_R_equivalents 0.1223
_diffrn_reflns_av_sigmaI/netI 0.1663
_diffrn_reflns_limit_h_max 4
_diffrn_reflns_limit_h_min -16
_diffrn_reflns_limit_k_max 15
_diffrn_reflns_limit_k_min -10
_diffrn_reflns_limit_l_max 31
_diffrn_reflns_limit_l_min -39
_diffrn_reflns_number 15970
_diffrn_reflns_theta_full 27.50
_diffrn_reflns_theta_max 28.31
_diffrn_reflns_theta_min 2.17
_diffrn_standards_decay_% 0
_exptl_absorpt_coefficient_mu 2.278
_exptl_absorpt_correction_T_max 0.9559
_exptl_absorpt_correction_T_min 0.8212
_exptl_absorpt_correction_type empirical
_exptl_absorpt_process_details 'North, Phillips and Mathews, Acta Cryst. 1968, A24, 351'
_exptl_crystal_colour 'dark green'
_exptl_crystal_density_diffrn 2.089
_exptl_crystal_density_method 'not measured'
_exptl_crystal_description laminar
_exptl_crystal_F_000 2648
_exptl_crystal_size_max 0.09
_exptl_crystal_size_mid 0.07
_exptl_crystal_size_min 0.02
_refine_diff_density_max 0.797
_refine_diff_density_min -0.840
_refine_diff_density_rms 0.196
_refine_ls_abs_structure_details 'Flack H D (1983), Acta Cryst. A39, 876-881'
_refine_ls_abs_structure_Flack -0.11(6)
_refine_ls_extinction_coef 0.00027(3)
_refine_ls_extinction_expression Fc^*^=kFc[1+0.001xFc^2^\l^3^/sin(2\q)]^-1/4^
_refine_ls_extinction_method SHELXL
_refine_ls_goodness_of_fit_ref 0.959
_refine_ls_hydrogen_treatment mixed
_refine_ls_matrix_type full
_refine_ls_number_parameters 285
_refine_ls_number_reflns 5400
_refine_ls_number_restraints 0
_refine_ls_restrained_S_all 0.959
_refine_ls_R_factor_all 0.1251
_refine_ls_R_factor_gt 0.0619
_refine_ls_shift/su_max 0.002
_refine_ls_shift/su_mean 0.000
_refine_ls_structure_factor_coef Fsqd
_refine_ls_weighting_details 'w=1/[\s^2^(Fo^2^)+(0.0085P)^2^+0.0000P] where P=(Fo^2^+2Fc^2^)/3'
_refine_ls_weighting_scheme calc
_refine_ls_wR_factor_gt 0.0613
_refine_ls_wR_factor_ref 0.0722
_reflns_number_gt 3329
_reflns_number_total 5400
_reflns_threshold_expression 2sigma(I)
_cod_data_source_file 907853csup1.cif
_cod_data_source_block compound2
_cod_depositor_comments
;
The following automatic conversions were performed:

'_refine_ls_weighting_scheme' value 'calc
w=1/[\s^2^(Fo^2^)+(0.0085P)^2^+0.0000P] where P=(Fo^2^+2Fc^2^)/3' was
changed to 'calc'. New tag '_refine_ls_weighting_details' was
created. The value of the new tag was set to
'w=1/[\s^2^(Fo^2^)+(0.0085P)^2^+0.0000P] where P=(Fo^2^+2Fc^2^)/3'.

Automatic conversion script
Id: cif_fix_values 3143 2015-03-26 13:38:13Z robertas 
;
_cod_original_cell_volume 4369.7(6)
_cod_database_code 7110730

loop_
_symmetry_equiv_pos_as_xyz
'x, y, z'
'-x, -y, z+1/2'
'-y+1/2, x+1/2, z+3/4'
'y+1/2, -x+1/2, z+1/4'
'-x+1/2, y+1/2, -z+3/4'
'x+1/2, -y+1/2, -z+1/4'
'y, x, -z'
'-y, -x, -z+1/2'

loop_
_atom_site_label
_atom_site_type_symbol
_atom_site_fract_x
_atom_site_fract_y
_atom_site_fract_z
_atom_site_U_iso_or_equiv
_atom_site_adp_type
_atom_site_occupancy
_atom_site_calc_flag
_atom_site_refinement_flags
Rh1 Rh 0.09027(6) 0.85057(6) 0.02310(2) 0.01678(17) Uani 1 d .
Rh2 Rh -0.01307(5) 0.91757(5) -0.06871(2) 0.01651(17) Uani 1 d .
Rh3 Rh 0.15597(6) 0.77400(6) -0.05852(2) 0.01860(17) Uani 1 d .
N1 N 0.0046(5) 0.7795(5) -0.0278(2) 0.0144(16) Uani 1 d .
N2 N 0.1332(5) 0.9327(5) -0.03528(19) 0.0144(16) Uani 1 d .
O1 O 0.0663(5) 0.6610(5) 0.08803(19) 0.0370(19) Uani 1 d .
O2 O 0.2735(5) 0.9326(5) 0.0842(2) 0.0334(18) Uani 1 d .
O3 O -0.2009(5) 0.8250(5) -0.1243(2) 0.0303(17) Uani 1 d .
O4 O 0.0276(5) 1.0699(5) -0.1472(2) 0.0429(19) Uani 1 d .
O5 O 0.1797(6) 0.5340(6) -0.0843(2) 0.052(2) Uani 1 d .
O6 O 0.3764(5) 0.8087(5) -0.1032(2) 0.041(2) Uani 1 d .
C1 C 0.0687(7) 0.7350(7) 0.0651(3) 0.021(2) Uani 1 d .
C2 C 0.2021(7) 0.9079(7) 0.0616(3) 0.024(2) Uani 1 d .
C3 C -0.1330(7) 0.8623(7) -0.1029(3) 0.020(2) Uani 1 d .
C4 C 0.0112(7) 1.0196(7) -0.1149(3) 0.023(2) Uani 1 d .
C5 C 0.1655(8) 0.6231(7) -0.0748(3) 0.027(2) Uani 1 d .
C6 C 0.2933(8) 0.7944(8) -0.0856(3) 0.025(2) Uani 1 d .
C7 C -0.0737(7) 0.6941(6) -0.0249(3) 0.016(2) Uani 1 d .
C8 C -0.0937(7) 0.6200(7) -0.0598(3) 0.022(2) Uani 1 d .
H8 H -0.0539 0.6276 -0.0871 0.032(10) Uiso 1 calc R
C9 C -0.1696(7) 0.5358(7) -0.0556(3) 0.027(2) Uani 1 d .
H9 H -0.1792 0.4854 -0.0797 0.032(10) Uiso 1 calc R
C10 C -0.2325(7) 0.5233(7) -0.0168(3) 0.018(2) Uani 1 d .
C11 C -0.2149(7) 0.5973(7) 0.0178(3) 0.022(2) Uani 1 d .
H11 H -0.2575 0.5913 0.0445 0.032(10) Uiso 1 calc R
C12 C -0.1363(7) 0.6803(7) 0.0144(3) 0.025(2) Uani 1 d .
H12 H -0.1245 0.7285 0.0391 0.032(10) Uiso 1 calc R
C13 C -0.3201(7) 0.4351(7) -0.0135(3) 0.035(3) Uani 1 d .
H13A H -0.3797 0.4515 -0.0348 0.075(14) Uiso 1 calc R
H13B H -0.3497 0.4332 0.0171 0.075(14) Uiso 1 calc R
H13C H -0.2876 0.3632 -0.0209 0.075(14) Uiso 1 calc R
C14 C 0.2143(7) 1.0179(7) -0.0373(3) 0.017(2) Uani 1 d .
C15 C 0.1893(7) 1.1237(7) -0.0515(2) 0.020(2) Uani 1 d .
H15 H 0.1158 1.1411 -0.0601 0.032(10) Uiso 1 calc R
C16 C 0.2697(7) 1.2046(7) -0.0535(3) 0.021(2) Uani 1 d .
H16 H 0.2508 1.2767 -0.0633 0.032(10) Uiso 1 calc R
C17 C 0.3785(8) 1.1811(8) -0.0411(3) 0.027(3) Uani 1 d .
C18 C 0.4006(7) 1.0753(7) -0.0250(3) 0.027(2) Uani 1 d .
H18 H 0.4730 1.0585 -0.0149 0.032(10) Uiso 1 calc R
C19 C 0.3222(8) 0.9958(7) -0.0234(3) 0.029(3) Uani 1 d .
H19 H 0.3408 0.9243 -0.0127 0.032(10) Uiso 1 calc R
C20 C 0.4638(8) 1.2719(8) -0.0428(3) 0.044(3) Uani 1 d .
H20A H 0.5013 1.2703 -0.0720 0.075(14) Uiso 1 calc R
H20B H 0.5179 1.2609 -0.0187 0.075(14) Uiso 1 calc R
H20C H 0.4274 1.3435 -0.0388 0.075(14) Uiso 1 calc R

loop_
_atom_site_aniso_label
_atom_site_aniso_U_11
_atom_site_aniso_U_22
_atom_site_aniso_U_33
_atom_site_aniso_U_23
_atom_site_aniso_U_13
_atom_site_aniso_U_12
Rh1 0.0171(4) 0.0160(4) 0.0173(4) -0.0004(3) -0.0007(3) -0.0017(3)
Rh2 0.0172(4) 0.0155(4) 0.0168(4) 0.0003(3) -0.0004(3) -0.0015(3)
Rh3 0.0185(4) 0.0168(4) 0.0205(4) -0.0009(3) 0.0016(4) 0.0000(3)
N1 0.015(4) 0.014(4) 0.014(4) 0.000(3) -0.006(3) -0.003(3)
N2 0.018(5) 0.011(4) 0.015(4) -0.004(3) -0.002(3) -0.001(3)
O1 0.051(5) 0.030(4) 0.030(4) 0.015(3) -0.002(4) -0.002(4)
O2 0.033(4) 0.027(4) 0.040(5) -0.013(3) -0.013(4) -0.006(4)
O3 0.023(4) 0.034(4) 0.034(4) -0.002(3) -0.011(3) -0.008(3)
O4 0.064(5) 0.028(5) 0.037(4) 0.006(4) -0.004(4) -0.005(4)
O5 0.061(6) 0.024(4) 0.071(6) -0.015(4) 0.006(4) 0.008(4)
O6 0.031(5) 0.045(5) 0.046(5) -0.006(4) 0.014(4) 0.004(4)
C1 0.029(6) 0.019(5) 0.015(5) -0.003(4) -0.002(5) 0.002(5)
C2 0.037(6) 0.013(5) 0.023(6) -0.006(5) 0.003(5) -0.001(5)
C3 0.023(6) 0.017(5) 0.021(5) 0.002(4) -0.001(4) 0.005(5)
C4 0.024(5) 0.020(5) 0.024(6) 0.004(4) -0.011(5) -0.004(5)
C5 0.032(6) 0.018(6) 0.031(6) -0.003(5) -0.002(5) 0.011(5)
C6 0.026(6) 0.024(6) 0.025(6) -0.002(5) 0.004(5) 0.003(5)
C7 0.020(5) 0.009(5) 0.020(5) 0.002(4) 0.001(5) -0.007(4)
C8 0.027(6) 0.028(6) 0.012(5) -0.003(4) 0.001(5) -0.004(5)
C9 0.025(6) 0.029(6) 0.026(6) -0.005(5) -0.012(5) -0.011(5)
C10 0.011(5) 0.021(5) 0.022(6) 0.008(5) -0.011(4) -0.002(4)
C11 0.021(5) 0.024(6) 0.022(6) 0.014(5) 0.005(5) 0.001(5)
C12 0.026(6) 0.017(6) 0.031(6) -0.004(4) -0.010(5) -0.005(5)
C13 0.034(7) 0.024(6) 0.046(7) 0.005(5) -0.008(5) -0.017(5)
C14 0.014(5) 0.028(6) 0.009(5) -0.002(4) 0.001(4) -0.010(5)
C15 0.017(6) 0.026(6) 0.016(5) 0.004(4) -0.008(4) -0.007(4)
C16 0.027(6) 0.022(6) 0.016(5) -0.001(4) 0.001(5) -0.008(5)
C17 0.025(6) 0.034(7) 0.020(6) -0.003(5) 0.007(4) -0.013(5)
C18 0.019(5) 0.024(6) 0.038(6) -0.015(5) 0.004(5) -0.003(5)
C19 0.033(6) 0.015(6) 0.039(6) 0.001(5) -0.012(5) -0.013(5)
C20 0.036(7) 0.039(7) 0.056(8) 0.000(6) -0.004(5) -0.022(6)

loop_
_atom_type_symbol
_atom_type_description
_atom_type_scat_dispersion_real
_atom_type_scat_dispersion_imag
_atom_type_scat_source
C C 0.0033 0.0016 'International Tables Vol C Tables 4.2.6.8 and 6.1.1.4'
H H 0.0000 0.0000 'International Tables Vol C Tables 4.2.6.8 and 6.1.1.4'
N N 0.0061 0.0033 'International Tables Vol C Tables 4.2.6.8 and 6.1.1.4'
O O 0.0106 0.0060 'International Tables Vol C Tables 4.2.6.8 and 6.1.1.4'
Rh Rh -1.1178 0.9187 'International Tables Vol C Tables 4.2.6.8 and 6.1.1.4'

loop_
_geom_angle_atom_site_label_1
_geom_angle_atom_site_label_2
_geom_angle_atom_site_label_3
_geom_angle
_geom_angle_site_symmetry_1
_geom_angle_site_symmetry_3
C1 Rh1 C2 88.4(4) . .
C1 Rh1 N1 96.2(3) . .
C2 Rh1 N1 165.4(3) . .
C1 Rh1 N2 160.7(3) . .
C2 Rh1 N2 98.7(3) . .
N1 Rh1 N2 72.9(2) . .
C1 Rh1 Rh3 112.1(3) . .
C2 Rh1 Rh3 116.9(3) . .
N1 Rh1 Rh3 48.56(19) . .
N2 Rh1 Rh3 48.75(17) . .
C1 Rh1 Rh2 90.7(3) . 7_465
C2 Rh1 Rh2 91.3(3) . 7_465
N1 Rh1 Rh2 102.43(19) . 7_465
N2 Rh1 Rh2 106.91(17) . 7_465
Rh3 Rh1 Rh2 142.98(3) . 7_465
C1 Rh1 Rh2 135.7(3) . .
C2 Rh1 Rh2 135.9(3) . .
N1 Rh1 Rh2 41.39(18) . .
N2 Rh1 Rh2 40.42(18) . .
Rh3 Rh1 Rh2 54.77(2) . .
Rh2 Rh1 Rh2 88.43(3) 7_465 .
C4 Rh2 C3 87.7(4) . .
C4 Rh2 N2 99.3(3) . .
C3 Rh2 N2 163.5(3) . .
C4 Rh2 N1 160.8(3) . .
C3 Rh2 N1 96.3(3) . .
N2 Rh2 N1 72.4(2) . .
C4 Rh2 Rh3 112.8(3) . .
C3 Rh2 Rh3 114.4(2) . .
N2 Rh2 Rh3 49.12(17) . .
N1 Rh2 Rh3 48.63(18) . .
C4 Rh2 Rh1 87.6(3) . 7_465
C3 Rh2 Rh1 93.8(2) . 7_465
N2 Rh2 Rh1 101.28(17) . 7_465
N1 Rh2 Rh1 110.74(18) . 7_465
Rh3 Rh2 Rh1 144.83(3) . 7_465
C4 Rh2 Rh1 138.9(3) . .
C3 Rh2 Rh1 133.4(3) . .
N2 Rh2 Rh1 41.09(18) . .
N1 Rh2 Rh1 40.11(17) . .
Rh3 Rh2 Rh1 55.19(2) . .
Rh1 Rh2 Rh1 90.38(3) 7_465 .
C6 Rh3 C5 87.9(4) . .
C6 Rh3 N1 170.5(3) . .
C5 Rh3 N1 101.5(4) . .
C6 Rh3 N2 98.1(3) . .
C5 Rh3 N2 173.6(3) . .
N1 Rh3 N2 72.6(2) . .
C6 Rh3 Rh2 122.8(3) . .
C5 Rh3 Rh2 129.6(3) . .
N1 Rh3 Rh2 49.59(18) . .
N2 Rh3 Rh2 48.41(18) . .
C6 Rh3 Rh1 127.0(3) . .
C5 Rh3 Rh1 125.2(3) . .
N1 Rh3 Rh1 47.83(17) . .
N2 Rh3 Rh1 48.94(17) . .
Rh2 Rh3 Rh1 70.05(3) . .
C7 N1 Rh1 127.8(5) . .
C7 N1 Rh3 127.4(5) . .
Rh1 N1 Rh3 83.6(2) . .
C7 N1 Rh2 123.8(5) . .
Rh1 N1 Rh2 98.5(3) . .
Rh3 N1 Rh2 81.8(2) . .
C14 N2 Rh2 130.0(5) . .
C14 N2 Rh3 124.6(5) . .
Rh2 N2 Rh3 82.5(2) . .
C14 N2 Rh1 123.8(5) . .
Rh2 N2 Rh1 98.5(3) . .
Rh3 N2 Rh1 82.3(2) . .
O1 C1 Rh1 172.2(8) . .
O2 C2 Rh1 173.5(8) . .
O3 C3 Rh2 176.2(8) . .
O4 C4 Rh2 170.6(8) . .
O5 C5 Rh3 174.7(9) . .
O6 C6 Rh3 178.1(8) . .
C8 C7 C12 116.7(8) . .
C8 C7 N1 123.1(8) . .
C12 C7 N1 120.1(8) . .
C9 C8 C7 121.7(8) . .
C8 C9 C10 121.4(8) . .
C11 C10 C9 117.6(8) . .
C11 C10 C13 121.4(8) . .
C9 C10 C13 120.9(8) . .
C10 C11 C12 121.4(8) . .
C11 C12 C7 121.1(8) . .
C15 C14 C19 118.2(9) . .
C15 C14 N2 122.2(8) . .
C19 C14 N2 119.6(8) . .
C16 C15 C14 121.0(9) . .
C15 C16 C17 120.6(9) . .
C18 C17 C16 117.3(8) . .
C18 C17 C20 123.4(9) . .
C16 C17 C20 119.2(9) . .
C19 C18 C17 122.2(9) . .
C18 C19 C14 120.6(9) . .

loop_
_geom_bond_atom_site_label_1
_geom_bond_atom_site_label_2
_geom_bond_distance
_geom_bond_site_symmetry_2
Rh1 C1 1.895(9) .
Rh1 C2 1.906(9) .
Rh1 N1 2.028(6) .
Rh1 N2 2.069(6) .
Rh1 Rh3 2.7188(10) .
Rh1 Rh2 2.9921(9) 7_465
Rh1 Rh2 3.1127(10) .
Rh2 C4 1.873(9) .
Rh2 C3 1.897(9) .
Rh2 N2 2.041(6) .
Rh2 N1 2.081(6) .
Rh2 Rh3 2.7048(9) .
Rh2 Rh1 2.9921(9) 7_465
Rh3 C6 1.865(10) .
Rh3 C5 1.895(9) .
Rh3 N1 2.051(7) .
Rh3 N2 2.063(6) .
N1 C7 1.407(9) .
N2 C14 1.427(11) .
O1 C1 1.127(9) .
O2 C2 1.137(9) .
O3 C3 1.134(9) .
O4 C4 1.155(9) .
O5 C5 1.129(9) .
O6 C6 1.148(10) .
C7 C8 1.393(10) .
C7 C12 1.405(11) .
C8 C9 1.379(11) .
C9 C10 1.393(11) .
C10 C11 1.380(11) .
C10 C13 1.510(10) .
C11 C12 1.390(11) .
C14 C15 1.384(11) .
C14 C19 1.398(11) .
C15 C16 1.383(10) .
C16 C17 1.399(12) .
C17 C18 1.394(11) .
C17 C20 1.510(11) .
C18 C19 1.354(11) .

loop_
_geom_torsion_atom_site_label_1
_geom_torsion_atom_site_label_2
_geom_torsion_atom_site_label_3
_geom_torsion_atom_site_label_4
_geom_torsion
_geom_torsion_site_symmetry_1
_geom_torsion_site_symmetry_4
C1 Rh1 Rh2 C4 -171.9(6) . .
C2 Rh1 Rh2 C4 8.4(5) . .
N1 Rh1 Rh2 C4 -150.4(5) . .
N2 Rh1 Rh2 C4 -20.1(5) . .
Rh3 Rh1 Rh2 C4 -85.5(4) . .
Rh2 Rh1 Rh2 C4 98.7(4) 7_465 .
C1 Rh1 Rh2 C3 5.7(5) . .
C2 Rh1 Rh2 C3 -174.1(5) . .
N1 Rh1 Rh2 C3 27.2(4) . .
N2 Rh1 Rh2 C3 157.5(4) . .
Rh3 Rh1 Rh2 C3 92.1(3) . .
Rh2 Rh1 Rh2 C3 -83.8(3) 7_465 .
C1 Rh1 Rh2 N2 -151.8(4) . .
C2 Rh1 Rh2 N2 28.4(4) . .
N1 Rh1 Rh2 N2 -130.3(4) . .
Rh3 Rh1 Rh2 N2 -65.4(3) . .
Rh2 Rh1 Rh2 N2 118.7(3) 7_465 .
C1 Rh1 Rh2 N1 -21.5(5) . .
C2 Rh1 Rh2 N1 158.8(5) . .
N2 Rh1 Rh2 N1 130.3(4) . .
Rh3 Rh1 Rh2 N1 64.9(3) . .
Rh2 Rh1 Rh2 N1 -110.9(3) 7_465 .
C1 Rh1 Rh2 Rh3 -86.4(4) . .
C2 Rh1 Rh2 Rh3 93.9(4) . .
N1 Rh1 Rh2 Rh3 -64.9(3) . .
N2 Rh1 Rh2 Rh3 65.4(3) . .
Rh2 Rh1 Rh2 Rh3 -175.81(3) 7_465 .
C1 Rh1 Rh2 Rh1 101.3(4) . 7_465
C2 Rh1 Rh2 Rh1 -78.4(4) . 7_465
N1 Rh1 Rh2 Rh1 122.8(3) . 7_465
N2 Rh1 Rh2 Rh1 -106.9(3) . 7_465
Rh3 Rh1 Rh2 Rh1 -172.30(3) . 7_465
Rh2 Rh1 Rh2 Rh1 11.89(4) 7_465 7_465
C4 Rh2 Rh3 C6 12.8(4) . .
C3 Rh2 Rh3 C6 111.0(5) . .
N2 Rh2 Rh3 C6 -69.6(4) . .
N1 Rh2 Rh3 C6 -172.9(4) . .
Rh1 Rh2 Rh3 C6 -108.4(3) 7_465 .
Rh1 Rh2 Rh3 C6 -121.9(3) . .
C4 Rh2 Rh3 C5 -105.7(5) . .
C3 Rh2 Rh3 C5 -7.4(5) . .
N2 Rh2 Rh3 C5 171.9(4) . .
N1 Rh2 Rh3 C5 68.6(4) . .
Rh1 Rh2 Rh3 C5 133.1(4) 7_465 .
Rh1 Rh2 Rh3 C5 119.7(4) . .
C4 Rh2 Rh3 N1 -174.3(4) . .
C3 Rh2 Rh3 N1 -76.1(4) . .
N2 Rh2 Rh3 N1 103.3(3) . .
Rh1 Rh2 Rh3 N1 64.5(2) 7_465 .
Rh1 Rh2 Rh3 N1 51.0(2) . .
C4 Rh2 Rh3 N2 82.4(4) . .
C3 Rh2 Rh3 N2 -179.4(4) . .
N1 Rh2 Rh3 N2 -103.3(3) . .
Rh1 Rh2 Rh3 N2 -38.8(2) 7_465 .
Rh1 Rh2 Rh3 N2 -52.3(2) . .
C4 Rh2 Rh3 Rh1 134.7(3) . .
C3 Rh2 Rh3 Rh1 -127.1(3) . .
N2 Rh2 Rh3 Rh1 52.3(2) . .
N1 Rh2 Rh3 Rh1 -51.0(2) . .
Rh1 Rh2 Rh3 Rh1 13.45(5) 7_465 .
C1 Rh1 Rh3 C6 -112.2(4) . .
C2 Rh1 Rh3 C6 -12.3(5) . .
N1 Rh1 Rh3 C6 169.6(4) . .
N2 Rh1 Rh3 C6 65.0(4) . .
Rh2 Rh1 Rh3 C6 123.6(3) 7_465 .
Rh2 Rh1 Rh3 C6 116.6(3) . .
C1 Rh1 Rh3 C5 6.1(5) . .
C2 Rh1 Rh3 C5 106.0(5) . .
N1 Rh1 Rh3 C5 -72.0(4) . .
N2 Rh1 Rh3 C5 -176.7(5) . .
Rh2 Rh1 Rh3 C5 -118.1(4) 7_465 .
Rh2 Rh1 Rh3 C5 -125.1(4) . .
C1 Rh1 Rh3 N1 78.2(4) . .
C2 Rh1 Rh3 N1 178.1(4) . .
N2 Rh1 Rh3 N1 -104.7(3) . .
Rh2 Rh1 Rh3 N1 -46.0(2) 7_465 .
Rh2 Rh1 Rh3 N1 -53.0(2) . .
C1 Rh1 Rh3 N2 -177.1(4) . .
C2 Rh1 Rh3 N2 -77.2(4) . .
N1 Rh1 Rh3 N2 104.7(3) . .
Rh2 Rh1 Rh3 N2 58.6(2) 7_465 .
Rh2 Rh1 Rh3 N2 51.7(2) . .
C1 Rh1 Rh3 Rh2 131.2(3) . .
C2 Rh1 Rh3 Rh2 -128.9(3) . .
N1 Rh1 Rh3 Rh2 53.0(2) . .
N2 Rh1 Rh3 Rh2 -51.7(2) . .
Rh2 Rh1 Rh3 Rh2 6.97(5) 7_465 .
C1 Rh1 N1 C7 19.1(7) . .
C2 Rh1 N1 C7 126.6(13) . .
N2 Rh1 N1 C7 -177.1(7) . .
Rh3 Rh1 N1 C7 133.3(7) . .
Rh2 Rh1 N1 C7 -73.0(7) 7_465 .
Rh2 Rh1 N1 C7 -146.0(8) . .
C1 Rh1 N1 Rh3 -114.2(3) . .
C2 Rh1 N1 Rh3 -6.8(14) . .
N2 Rh1 N1 Rh3 49.5(2) . .
Rh2 Rh1 N1 Rh3 153.65(13) 7_465 .
Rh2 Rh1 N1 Rh3 80.7(2) . .
C1 Rh1 N1 Rh2 165.1(3) . .
C2 Rh1 N1 Rh2 -87.4(13) . .
N2 Rh1 N1 Rh2 -31.1(2) . .
Rh3 Rh1 N1 Rh2 -80.7(2) . .
Rh2 Rh1 N1 Rh2 73.0(2) 7_465 .
C6 Rh3 N1 C7 165.8(19) . .
C5 Rh3 N1 C7 -6.2(7) . .
N2 Rh3 N1 C7 176.4(7) . .
Rh2 Rh3 N1 C7 126.7(7) . .
Rh1 Rh3 N1 C7 -133.7(7) . .
C6 Rh3 N1 Rh1 -60(2) . .
C5 Rh3 N1 Rh1 127.5(3) . .
N2 Rh3 N1 Rh1 -49.9(2) . .
Rh2 Rh3 N1 Rh1 -99.6(2) . .
C6 Rh3 N1 Rh2 39(2) . .
C5 Rh3 N1 Rh2 -133.0(3) . .
N2 Rh3 N1 Rh2 49.7(2) . .
Rh1 Rh3 N1 Rh2 99.6(2) . .
C4 Rh2 N1 C7 -113.7(10) . .
C3 Rh2 N1 C7 -12.6(7) . .
N2 Rh2 N1 C7 179.6(7) . .
Rh3 Rh2 N1 C7 -129.9(7) . .
Rh1 Rh2 N1 C7 83.9(6) 7_465 .
Rh1 Rh2 N1 C7 147.9(8) . .
C4 Rh2 N1 Rh1 98.4(9) . .
C3 Rh2 N1 Rh1 -160.5(3) . .
N2 Rh2 N1 Rh1 31.7(2) . .
Rh3 Rh2 N1 Rh1 82.2(2) . .
Rh1 Rh2 N1 Rh1 -64.0(3) 7_465 .
C4 Rh2 N1 Rh3 16.2(10) . .
C3 Rh2 N1 Rh3 117.3(3) . .
N2 Rh2 N1 Rh3 -50.5(2) . .
Rh1 Rh2 N1 Rh3 -146.23(11) 7_465 .
Rh1 Rh2 N1 Rh3 -82.2(2) . .
C4 Rh2 N2 C14 17.4(7) . .
C3 Rh2 N2 C14 131.7(11) . .
N1 Rh2 N2 C14 179.7(7) . .
Rh3 Rh2 N2 C14 129.6(7) . .
Rh1 Rh2 N2 C14 -72.0(6) 7_465 .
Rh1 Rh2 N2 C14 -149.3(7) . .
C4 Rh2 N2 Rh3 -112.2(3) . .
C3 Rh2 N2 Rh3 2.0(12) . .
N1 Rh2 N2 Rh3 50.0(2) . .
Rh1 Rh2 N2 Rh3 158.40(12) 7_465 .
Rh1 Rh2 N2 Rh3 81.0(2) . .
C4 Rh2 N2 Rh1 166.8(3) . .
C3 Rh2 N2 Rh1 -79.0(11) . .
N1 Rh2 N2 Rh1 -31.0(2) . .
Rh3 Rh2 N2 Rh1 -81.0(2) . .
Rh1 Rh2 N2 Rh1 77.4(2) 7_465 .
C6 Rh3 N2 C14 -6.9(6) . .
C5 Rh3 N2 C14 151(3) . .
N1 Rh3 N2 C14 174.8(6) . .
Rh2 Rh3 N2 C14 -134.2(6) . .
Rh1 Rh3 N2 C14 126.1(6) . .
C6 Rh3 N2 Rh2 127.3(3) . .
C5 Rh3 N2 Rh2 -75(3) . .
N1 Rh3 N2 Rh2 -51.0(2) . .
Rh1 Rh3 N2 Rh2 -99.7(3) . .
C6 Rh3 N2 Rh1 -133.0(3) . .
C5 Rh3 N2 Rh1 25(3) . .
N1 Rh3 N2 Rh1 48.7(2) . .
Rh2 Rh3 N2 Rh1 99.7(3) . .
C1 Rh1 N2 C14 -118.8(10) . .
C2 Rh1 N2 C14 -8.4(6) . .
N1 Rh1 N2 C14 -176.2(6) . .
Rh3 Rh1 N2 C14 -126.9(6) . .
Rh2 Rh1 N2 C14 85.6(6) 7_465 .
Rh2 Rh1 N2 C14 152.0(7) . .
C1 Rh1 N2 Rh2 89.2(9) . .
C2 Rh1 N2 Rh2 -160.4(3) . .
N1 Rh1 N2 Rh2 31.8(2) . .
Rh3 Rh1 N2 Rh2 81.2(2) . .
Rh2 Rh1 N2 Rh2 -66.3(2) 7_465 .
C1 Rh1 N2 Rh3 8.1(10) . .
C2 Rh1 N2 Rh3 118.4(3) . .
N1 Rh1 N2 Rh3 -49.3(2) . .
Rh2 Rh1 N2 Rh3 -147.50(12) 7_465 .
Rh2 Rh1 N2 Rh3 -81.2(2) . .
C2 Rh1 C1 O1 -78(6) . .
N1 Rh1 C1 O1 88(6) . .
N2 Rh1 C1 O1 34(7) . .
Rh3 Rh1 C1 O1 40(6) . .
Rh2 Rh1 C1 O1 -170(6) 7_465 .
Rh2 Rh1 C1 O1 102(6) . .
C1 Rh1 C2 O2 56(7) . .
N1 Rh1 C2 O2 -52(8) . .
N2 Rh1 C2 O2 -106(7) . .
Rh3 Rh1 C2 O2 -58(7) . .
Rh2 Rh1 C2 O2 147(7) 7_465 .
Rh2 Rh1 C2 O2 -124(7) . .
C4 Rh2 C3 O3 95(12) . .
N2 Rh2 C3 O3 -20(12) . .
N1 Rh2 C3 O3 -66(12) . .
Rh3 Rh2 C3 O3 -19(12) . .
Rh1 Rh2 C3 O3 -177(100) 7_465 .
Rh1 Rh2 C3 O3 -83(12) . .
C3 Rh2 C4 O4 -57(5) . .
N2 Rh2 C4 O4 108(5) . .
N1 Rh2 C4 O4 45(5) . .
Rh3 Rh2 C4 O4 58(5) . .
Rh1 Rh2 C4 O4 -151(5) 7_465 .
Rh1 Rh2 C4 O4 121(5) . .
C6 Rh3 C5 O5 30(10) . .
N1 Rh3 C5 O5 -151(10) . .
N2 Rh3 C5 O5 -128(9) . .
Rh2 Rh3 C5 O5 163(10) . .
Rh1 Rh3 C5 O5 -105(10) . .
C5 Rh3 C6 O6 112(27) . .
N1 Rh3 C6 O6 -60(28) . .
N2 Rh3 C6 O6 -70(27) . .
Rh2 Rh3 C6 O6 -25(27) . .
Rh1 Rh3 C6 O6 -114(27) . .
Rh1 N1 C7 C8 -151.9(7) . .
Rh3 N1 C7 C8 -37.3(11) . .
Rh2 N1 C7 C8 69.9(10) . .
Rh1 N1 C7 C12 28.0(11) . .
Rh3 N1 C7 C12 142.5(7) . .
Rh2 N1 C7 C12 -110.3(8) . .
C12 C7 C8 C9 -1.1(13) . .
N1 C7 C8 C9 178.7(8) . .
C7 C8 C9 C10 2.1(13) . .
C8 C9 C10 C11 -1.0(13) . .
C8 C9 C10 C13 176.4(8) . .
C9 C10 C11 C12 -1.0(12) . .
C13 C10 C11 C12 -178.3(8) . .
C10 C11 C12 C7 1.9(13) . .
C8 C7 C12 C11 -0.8(13) . .
N1 C7 C12 C11 179.3(7) . .
Rh2 N2 C14 C15 22.6(11) . .
Rh3 N2 C14 C15 134.5(7) . .
Rh1 N2 C14 C15 -120.0(7) . .
Rh2 N2 C14 C19 -159.1(6) . .
Rh3 N2 C14 C19 -47.2(10) . .
Rh1 N2 C14 C19 58.2(9) . .
C19 C14 C15 C16 2.2(12) . .
N2 C14 C15 C16 -179.5(7) . .
C14 C15 C16 C17 0.1(13) . .
C15 C16 C17 C18 -2.8(13) . .
C15 C16 C17 C20 -178.8(8) . .
C16 C17 C18 C19 3.4(14) . .
C20 C17 C18 C19 179.2(8) . .
C17 C18 C19 C14 -1.1(15) . .
C15 C14 C19 C18 -1.7(13) . .
N2 C14 C19 C18 179.9(8) . .
